data_4023591
loop_
_publ_author_name
'Tal Hermon'
'Edit Y. Tshuva'

_publ_section_title
;
 Synthesis and Conformational Analysis of Constrained
 Ethylene-Bridged Bis(hydroxylamino-1,3,5-triazine) Compounds as
 Tetradentate Ligands; Structure of Rigid Dinuclear Ti(IV) Complex
;
_journal_name_full 'Journal of Organic Chemistry'
_journal_page_first 5953
_journal_page_last 5958
_journal_paper_doi 10.1021/jo800966s
_journal_volume 73
_journal_year 2008
_chemical_formula_moiety 'C18 H32 N12 O4 Ti, 0.5(C4 H8 O)'
_chemical_formula_sum 'C20 H36 N12 O4.5 Ti'
_chemical_formula_weight 564.51
_chemical_name_systematic
; 
 ? 
;
_space_group_IT_number 15
_symmetry_cell_setting monoclinic
_symmetry_space_group_name_Hall '-I 2ya'
_symmetry_space_group_name_H-M 'I 1 2/a 1'
_atom_sites_solution_hydrogens geom
_atom_sites_solution_primary direct
_atom_sites_solution_secondary difmap
_audit_creation_method SHELXL-97
_cell_angle_alpha 90.00
_cell_angle_beta 92.9260(10)
_cell_angle_gamma 90.00
_cell_formula_units_Z 8
_cell_length_a 14.0304(9)
_cell_length_b 14.6037(9)
_cell_length_c 25.6883(16)
_cell_measurement_temperature 173(1)
_cell_volume 5256.6(6)
_computing_cell_refinement 'Bruker SMART'
_computing_data_collection 'Bruker SMART'
_computing_data_reduction 'Bruker SAINT'
_computing_molecular_graphics 'Bruker SHELXTL'
_computing_publication_material 'Bruker SHELXTL'
_computing_structure_refinement 'SHELXL-97 (Sheldrick, 1997)'
_computing_structure_solution 'SHELXS-97 (Sheldrick, 1990)'
_diffrn_ambient_temperature 173(1)
_diffrn_measured_fraction_theta_full 0.983
_diffrn_measured_fraction_theta_max 0.983
_diffrn_measurement_device_type 'CCD area detector'
_diffrn_measurement_method 'phi and omega scans'
_diffrn_radiation_monochromator graphite
_diffrn_radiation_source 'fine-focus sealed tube'
_diffrn_radiation_type MoK\a
_diffrn_radiation_wavelength 0.71073
_diffrn_reflns_av_R_equivalents 0.0347
_diffrn_reflns_av_sigmaI/netI 0.0298
_diffrn_reflns_limit_h_max 18
_diffrn_reflns_limit_h_min -18
_diffrn_reflns_limit_k_max 19
_diffrn_reflns_limit_k_min -19
_diffrn_reflns_limit_l_max 33
_diffrn_reflns_limit_l_min -32
_diffrn_reflns_number 29915
_diffrn_reflns_theta_full 28.04
_diffrn_reflns_theta_max 28.04
_diffrn_reflns_theta_min 2.52
_exptl_absorpt_coefficient_mu 0.380
_exptl_absorpt_correction_T_max 0.9523
_exptl_absorpt_correction_T_min 0.9111
_exptl_absorpt_correction_type none
_exptl_crystal_colour yellow
_exptl_crystal_density_diffrn 1.427
_exptl_crystal_density_method 'not measured'
_exptl_crystal_description plate
_exptl_crystal_F_000 2384
_exptl_crystal_size_max 0.25
_exptl_crystal_size_mid 0.16
_exptl_crystal_size_min 0.13
_refine_diff_density_max 0.390
_refine_diff_density_min -0.315
_refine_diff_density_rms 0.062
_refine_ls_extinction_method none
_refine_ls_goodness_of_fit_ref 1.169
_refine_ls_hydrogen_treatment constr
_refine_ls_matrix_type full
_refine_ls_number_parameters 347
_refine_ls_number_reflns 6265
_refine_ls_number_restraints 0
_refine_ls_restrained_S_all 1.169
_refine_ls_R_factor_all 0.0558
_refine_ls_R_factor_gt 0.0505
_refine_ls_shift/su_max 0.001
_refine_ls_shift/su_mean 0.000
_refine_ls_structure_factor_coef Fsqd
_refine_ls_weighting_details 'calc w=1/[\s^2^(Fo^2^)+(0.0476P)^2^+6.4884P] where P=(Fo^2^+2Fc^2^)/3'
_refine_ls_weighting_scheme calc
_refine_ls_wR_factor_gt 0.1140
_refine_ls_wR_factor_ref 0.1170
_reflns_number_gt 5750
_reflns_number_total 6265
_reflns_threshold_expression >2sigma(I)
_cod_data_source_file jo800966s-File004.cif
_cod_data_source_block TiL42
_cod_depositor_comments
;
The following automatic conversions were performed:
'_symmetry_cell_setting' value 'Monoclinic' changed to 'monoclinic'
according to '/home/saulius/struct/CIF-dictionaries/cif_core.dic'
dictionary named 'cif_core.dic' version 2.4.1 from 2010-06-29.

Automatic conversion script
Id: cif_fix_enum 1527 2010-12-29 10:47:43Z saulius 

2021-12-16
Z value and formula fixed to values more according to usual
chemical conventions.                 miguel
;
_cod_original_formula_sum 'C40 H72 N24 O9 Ti2'
_cod_original_formula_weight 1129.02
_cod_original_formula_moiety '2(C18 H32 N12 O4 Ti), C4 H8 O'
_cod_original_formula_units_Z 4
_cod_original_sg_symbol_H-M 'I 2/a'
_cod_database_code 4023591

loop_
_symmetry_equiv_pos_as_xyz
'x, y, z'
'-x+1/2, y, -z'
'x+1/2, y+1/2, z+1/2'
'-x+1, y+1/2, -z+1/2'
'-x, -y, -z'
'x-1/2, -y, z'
'-x+1/2, -y+1/2, -z+1/2'
'x, -y+1/2, z+1/2'

loop_
_atom_site_label
_atom_site_type_symbol
_atom_site_fract_x
_atom_site_fract_y
_atom_site_fract_z
_atom_site_U_iso_or_equiv
_atom_site_adp_type
_atom_site_occupancy
_atom_site_symmetry_multiplicity
_atom_site_calc_flag
_atom_site_refinement_flags
_atom_site_disorder_assembly
_atom_site_disorder_group
C1 C 0.62414(13) 0.34406(12) 0.61548(7) 0.0192(4) Uani 1 1 d . . .
C2 C 0.60047(14) 0.26791(13) 0.53997(8) 0.0241(4) Uani 1 1 d . . .
C3 C 0.61834(13) 0.42092(13) 0.53752(7) 0.0191(4) Uani 1 1 d . . .
C4 C 0.64547(15) 0.28816(14) 0.70640(8) 0.0269(4) Uani 1 1 d . . .
H4A H 0.6431 0.2275 0.6901 0.040 Uiso 1 1 calc R . .
H4B H 0.5937 0.2936 0.7304 0.040 Uiso 1 1 calc R . .
H4C H 0.7070 0.2962 0.7257 0.040 Uiso 1 1 calc R . .
C5 C 0.62039(14) 0.53164(14) 0.46386(7) 0.0241(4) Uani 1 1 d . . .
H5A H 0.6850 0.5482 0.4545 0.036 Uiso 1 1 calc R . .
H5B H 0.5780 0.5845 0.4585 0.036 Uiso 1 1 calc R . .
H5C H 0.5970 0.4807 0.4419 0.036 Uiso 1 1 calc R . .
C6 C 0.58699(18) 0.10121(14) 0.54471(9) 0.0348(5) Uani 1 1 d . . .
H6A H 0.6336 0.1060 0.5748 0.042 Uiso 1 1 calc R . .
H6B H 0.6080 0.0510 0.5221 0.042 Uiso 1 1 calc R . .
C7 C 0.4904(2) 0.07796(17) 0.56407(10) 0.0453(6) Uani 1 1 d . . .
H7A H 0.4699 0.1267 0.5872 0.068 Uiso 1 1 calc R . .
H7B H 0.4943 0.0199 0.5832 0.068 Uiso 1 1 calc R . .
H7C H 0.4442 0.0721 0.5343 0.068 Uiso 1 1 calc R . .
C8 C 0.56715(16) 0.18124(14) 0.45905(8) 0.0307(5) Uani 1 1 d . . .
H8A H 0.5479 0.2423 0.4455 0.037 Uiso 1 1 calc R . .
H8B H 0.5132 0.1387 0.4517 0.037 Uiso 1 1 calc R . .
C9 C 0.6527(2) 0.14822(17) 0.43085(10) 0.0421(6) Uani 1 1 d . . .
H9A H 0.7044 0.1932 0.4351 0.063 Uiso 1 1 calc R . .
H9B H 0.6350 0.1408 0.3937 0.063 Uiso 1 1 calc R . .
H9C H 0.6742 0.0893 0.4454 0.063 Uiso 1 1 calc R . .
C10 C 0.54360(13) 0.70725(13) 0.66867(7) 0.0195(4) Uani 1 1 d . . .
C11 C 0.61241(14) 0.83861(13) 0.69688(7) 0.0216(4) Uani 1 1 d . . .
C12 C 0.70635(13) 0.72412(12) 0.67121(7) 0.0187(4) Uani 1 1 d . . .
C13 C 0.37383(13) 0.66022(14) 0.65283(9) 0.0273(4) Uani 1 1 d . . .
H13A H 0.3586 0.7193 0.6685 0.041 Uiso 1 1 calc R . .
H13B H 0.3432 0.6109 0.6718 0.041 Uiso 1 1 calc R . .
H13C H 0.3504 0.6594 0.6162 0.041 Uiso 1 1 calc R . .
C14 C 0.88183(13) 0.71367(14) 0.66433(9) 0.0275(4) Uani 1 1 d . . .
H14A H 0.8826 0.7756 0.6791 0.041 Uiso 1 1 calc R . .
H14B H 0.9062 0.7154 0.6293 0.041 Uiso 1 1 calc R . .
H14C H 0.9222 0.6734 0.6866 0.041 Uiso 1 1 calc R . .
C15 C 0.51592(16) 0.95977(14) 0.73526(10) 0.0330(5) Uani 1 1 d . . .
H15A H 0.5210 0.9623 0.7738 0.040 Uiso 1 1 calc R . .
H15B H 0.4638 0.9166 0.7251 0.040 Uiso 1 1 calc R . .
C16 C 0.4895(2) 1.05341(17) 0.71471(11) 0.0441(6) Uani 1 1 d . . .
H16A H 0.5401 1.0970 0.7250 0.066 Uiso 1 1 calc R . .
H16B H 0.4294 1.0729 0.7291 0.066 Uiso 1 1 calc R . .
H16C H 0.4818 1.0512 0.6766 0.066 Uiso 1 1 calc R . .
C17 C 0.69251(15) 0.97632(14) 0.72984(8) 0.0270(4) Uani 1 1 d . . .
H17A H 0.7422 0.9341 0.7445 0.032 Uiso 1 1 calc R . .
H17B H 0.6788 1.0216 0.7572 0.032 Uiso 1 1 calc R . .
C18 C 0.73119(17) 1.02621(15) 0.68370(9) 0.0356(5) Uani 1 1 d . . .
H18A H 0.7501 0.9815 0.6577 0.053 Uiso 1 1 calc R . .
H18B H 0.7868 1.0628 0.6954 0.053 Uiso 1 1 calc R . .
H18C H 0.6817 1.0666 0.6682 0.053 Uiso 1 1 calc R . .
C19 C 0.2647(2) 0.1318(2) 0.45594(11) 0.0516(7) Uani 1 1 d . . .
H19A H 0.2232 0.1117 0.4258 0.062 Uiso 1 1 calc R . .
H19B H 0.3320 0.1284 0.4463 0.062 Uiso 1 1 calc R . .
C20 C 0.2400(4) 0.2278(2) 0.47138(14) 0.0887(14) Uani 1 1 d . . .
H20A H 0.2804 0.2731 0.4541 0.106 Uiso 1 1 calc R . .
H20B H 0.1720 0.2416 0.4625 0.106 Uiso 1 1 calc R . .
N1 N 0.62927(11) 0.42424(10) 0.59013(6) 0.0189(3) Uani 1 1 d . . .
N2 N 0.60968(12) 0.26306(11) 0.59304(6) 0.0246(4) Uani 1 1 d . . .
N3 N 0.60487(12) 0.34395(11) 0.50994(6) 0.0224(3) Uani 1 1 d . . .
N4 N 0.63457(12) 0.35732(11) 0.66680(6) 0.0227(3) Uani 1 1 d . . .
N5 N 0.62210(12) 0.50448(11) 0.51783(6) 0.0213(3) Uani 1 1 d . . .
N6 N 0.58648(14) 0.18734(12) 0.51539(7) 0.0299(4) Uani 1 1 d . . .
N7 N 0.62966(11) 0.66990(10) 0.66057(6) 0.0188(3) Uani 1 1 d . . .
N8 N 0.52978(11) 0.79064(11) 0.68735(7) 0.0233(3) Uani 1 1 d . . .
N9 N 0.70244(11) 0.80955(11) 0.68856(6) 0.0212(3) Uani 1 1 d . . .
N10 N 0.47500(11) 0.64699(11) 0.65582(7) 0.0234(3) Uani 1 1 d . . .
N11 N 0.78610(11) 0.67949(11) 0.66153(6) 0.0222(3) Uani 1 1 d . . .
N12 N 0.60564(12) 0.92383(11) 0.71662(7) 0.0248(4) Uani 1 1 d . . .
O1 O 0.65682(9) 0.44645(8) 0.68144(5) 0.0207(3) Uani 1 1 d . . .
O2 O 0.64145(10) 0.57254(9) 0.55450(5) 0.0220(3) Uani 1 1 d . . .
O3 O 0.50687(9) 0.56375(9) 0.63735(5) 0.0221(3) Uani 1 1 d . . .
O4 O 0.77189(9) 0.59120(9) 0.64298(5) 0.0214(3) Uani 1 1 d . . .
O5 O 0.2500 0.07591(16) 0.5000 0.0480(6) Uani 1 2 d S . .
Ti1 Ti 0.64324(2) 0.54407(2) 0.628935(12) 0.01699(10) Uani 1 1 d . . .

loop_
_atom_site_aniso_label
_atom_site_aniso_U_11
_atom_site_aniso_U_22
_atom_site_aniso_U_33
_atom_site_aniso_U_23
_atom_site_aniso_U_13
_atom_site_aniso_U_12
C1 0.0182(8) 0.0173(8) 0.0219(9) -0.0016(7) 0.0003(7) -0.0006(7)
C2 0.0248(10) 0.0208(9) 0.0266(10) -0.0060(7) 0.0001(8) -0.0009(7)
C3 0.0179(8) 0.0209(9) 0.0186(8) -0.0020(7) 0.0010(7) -0.0004(7)
C4 0.0336(11) 0.0217(10) 0.0251(10) 0.0047(8) 0.0001(8) 0.0029(8)
C5 0.0259(10) 0.0281(10) 0.0181(9) 0.0010(7) 0.0002(7) -0.0032(8)
C6 0.0540(14) 0.0174(10) 0.0325(11) -0.0069(8) -0.0019(10) -0.0013(9)
C7 0.0634(17) 0.0313(12) 0.0415(14) -0.0079(10) 0.0069(12) -0.0130(12)
C8 0.0402(12) 0.0233(10) 0.0282(11) -0.0090(8) -0.0027(9) -0.0036(9)
C9 0.0538(15) 0.0321(12) 0.0413(13) 0.0000(10) 0.0108(11) 0.0016(11)
C10 0.0184(9) 0.0201(9) 0.0201(9) -0.0003(7) 0.0019(7) -0.0009(7)
C11 0.0244(9) 0.0192(9) 0.0215(9) -0.0011(7) 0.0035(7) -0.0007(7)
C12 0.0182(8) 0.0197(9) 0.0182(8) -0.0016(7) 0.0016(7) -0.0031(7)
C13 0.0168(9) 0.0281(10) 0.0372(11) 0.0030(8) 0.0028(8) -0.0008(8)
C14 0.0171(9) 0.0261(10) 0.0392(11) -0.0017(9) 0.0014(8) -0.0049(7)
C15 0.0352(12) 0.0201(10) 0.0450(13) -0.0053(9) 0.0143(10) 0.0018(8)
C16 0.0499(15) 0.0347(13) 0.0489(15) 0.0044(11) 0.0122(12) 0.0157(11)
C17 0.0342(11) 0.0193(9) 0.0274(10) -0.0086(8) -0.0007(8) -0.0030(8)
C18 0.0394(12) 0.0272(11) 0.0407(13) -0.0010(9) 0.0064(10) -0.0067(9)
C19 0.0583(17) 0.0512(16) 0.0456(15) -0.0012(12) 0.0054(13) -0.0083(13)
C20 0.166(4) 0.0319(16) 0.065(2) 0.0112(14) -0.030(2) -0.019(2)
N1 0.0239(8) 0.0160(7) 0.0168(7) -0.0013(6) -0.0002(6) -0.0022(6)
N2 0.0339(9) 0.0157(8) 0.0238(8) -0.0024(6) -0.0013(7) -0.0023(7)
N3 0.0269(8) 0.0196(8) 0.0204(8) -0.0040(6) -0.0007(6) -0.0017(6)
N4 0.0323(9) 0.0149(7) 0.0205(8) -0.0002(6) -0.0014(7) -0.0028(6)
N5 0.0277(8) 0.0186(8) 0.0175(7) -0.0028(6) 0.0008(6) -0.0044(6)
N6 0.0436(11) 0.0180(8) 0.0277(9) -0.0057(7) -0.0026(8) -0.0021(7)
N7 0.0171(7) 0.0164(7) 0.0232(8) -0.0044(6) 0.0021(6) -0.0024(6)
N8 0.0204(8) 0.0195(8) 0.0303(9) -0.0041(6) 0.0042(6) 0.0003(6)
N9 0.0206(8) 0.0162(7) 0.0270(8) -0.0048(6) 0.0020(6) -0.0037(6)
N10 0.0166(7) 0.0209(8) 0.0327(9) -0.0058(7) 0.0022(6) -0.0012(6)
N11 0.0179(7) 0.0180(8) 0.0308(9) -0.0064(6) 0.0026(6) -0.0034(6)
N12 0.0278(9) 0.0179(8) 0.0292(9) -0.0057(6) 0.0062(7) -0.0005(7)
O1 0.0270(7) 0.0157(6) 0.0192(6) -0.0025(5) 0.0001(5) -0.0028(5)
O2 0.0292(7) 0.0168(6) 0.0200(6) -0.0031(5) 0.0003(5) -0.0046(5)
O3 0.0201(6) 0.0170(6) 0.0292(7) -0.0047(5) 0.0006(5) -0.0024(5)
O4 0.0200(6) 0.0166(6) 0.0276(7) -0.0068(5) 0.0013(5) -0.0009(5)
O5 0.0686(18) 0.0254(12) 0.0501(15) 0.000 0.0032(13) 0.000
Ti1 0.01852(17) 0.01428(16) 0.01812(17) -0.00308(12) 0.00071(12) -0.00199(12)

loop_
_atom_type_symbol
_atom_type_description
_atom_type_scat_dispersion_real
_atom_type_scat_dispersion_imag
_atom_type_scat_source
C C 0.0033 0.0016 'International Tables Vol C Tables 4.2.6.8 and 6.1.1.4'
H H 0.0000 0.0000 'International Tables Vol C Tables 4.2.6.8 and 6.1.1.4'
N N 0.0061 0.0033 'International Tables Vol C Tables 4.2.6.8 and 6.1.1.4'
O O 0.0106 0.0060 'International Tables Vol C Tables 4.2.6.8 and 6.1.1.4'
Ti Ti 0.2776 0.4457 'International Tables Vol C Tables 4.2.6.8 and 6.1.1.4'

loop_
_geom_angle_atom_site_label_1
_geom_angle_atom_site_label_2
_geom_angle_atom_site_label_3
_geom_angle
_geom_angle_site_symmetry_1
_geom_angle_site_symmetry_3
_geom_angle_publ_flag
N2 C1 N4 124.45(17) . . ?
N2 C1 N1 125.25(17) . . ?
N4 C1 N1 110.29(16) . . ?
N6 C2 N3 117.35(18) . . ?
N6 C2 N2 115.32(18) . . ?
N3 C2 N2 127.33(17) . . ?
N5 C3 N3 125.46(17) . . ?
N5 C3 N1 110.12(16) . . ?
N3 C3 N1 124.41(17) . . ?
N4 C4 H4A 109.5 . . ?
N4 C4 H4B 109.5 . . ?
H4A C4 H4B 109.5 . . ?
N4 C4 H4C 109.5 . . ?
H4A C4 H4C 109.5 . . ?
H4B C4 H4C 109.5 . . ?
N5 C5 H5A 109.5 . . ?
N5 C5 H5B 109.5 . . ?
H5A C5 H5B 109.5 . . ?
N5 C5 H5C 109.5 . . ?
H5A C5 H5C 109.5 . . ?
H5B C5 H5C 109.5 . . ?
N6 C6 C7 112.5(2) . . ?
N6 C6 H6A 109.1 . . ?
C7 C6 H6A 109.1 . . ?
N6 C6 H6B 109.1 . . ?
C7 C6 H6B 109.1 . . ?
H6A C6 H6B 107.8 . . ?
C6 C7 H7A 109.5 . . ?
C6 C7 H7B 109.5 . . ?
H7A C7 H7B 109.5 . . ?
C6 C7 H7C 109.5 . . ?
H7A C7 H7C 109.5 . . ?
H7B C7 H7C 109.5 . . ?
N6 C8 C9 112.46(19) . . ?
N6 C8 H8A 109.1 . . ?
C9 C8 H8A 109.1 . . ?
N6 C8 H8B 109.1 . . ?
C9 C8 H8B 109.1 . . ?
H8A C8 H8B 107.8 . . ?
C8 C9 H9A 109.5 . . ?
C8 C9 H9B 109.5 . . ?
H9A C9 H9B 109.5 . . ?
C8 C9 H9C 109.5 . . ?
H9A C9 H9C 109.5 . . ?
H9B C9 H9C 109.5 . . ?
N8 C10 N10 125.34(17) . . ?
N8 C10 N7 125.08(17) . . ?
N10 C10 N7 109.57(16) . . ?
N12 C11 N9 115.52(17) . . ?
N12 C11 N8 117.71(17) . . ?
N9 C11 N8 126.76(17) . . ?
N9 C12 N11 125.00(17) . . ?
N9 C12 N7 124.90(17) . . ?
N11 C12 N7 110.10(16) . . ?
N10 C13 H13A 109.5 . . ?
N10 C13 H13B 109.5 . . ?
H13A C13 H13B 109.5 . . ?
N10 C13 H13C 109.5 . . ?
H13A C13 H13C 109.5 . . ?
H13B C13 H13C 109.5 . . ?
N11 C14 H14A 109.5 . . ?
N11 C14 H14B 109.5 . . ?
H14A C14 H14B 109.5 . . ?
N11 C14 H14C 109.5 . . ?
H14A C14 H14C 109.5 . . ?
H14B C14 H14C 109.5 . . ?
N12 C15 C16 114.25(19) . . ?
N12 C15 H15A 108.7 . . ?
C16 C15 H15A 108.7 . . ?
N12 C15 H15B 108.7 . . ?
C16 C15 H15B 108.7 . . ?
H15A C15 H15B 107.6 . . ?
C15 C16 H16A 109.5 . . ?
C15 C16 H16B 109.5 . . ?
H16A C16 H16B 109.5 . . ?
C15 C16 H16C 109.5 . . ?
H16A C16 H16C 109.5 . . ?
H16B C16 H16C 109.5 . . ?
N12 C17 C18 113.40(17) . . ?
N12 C17 H17A 108.9 . . ?
C18 C17 H17A 108.9 . . ?
N12 C17 H17B 108.9 . . ?
C18 C17 H17B 108.9 . . ?
H17A C17 H17B 107.7 . . ?
C17 C18 H18A 109.5 . . ?
C17 C18 H18B 109.5 . . ?
H18A C18 H18B 109.5 . . ?
C17 C18 H18C 109.5 . . ?
H18A C18 H18C 109.5 . . ?
H18B C18 H18C 109.5 . . ?
O5 C19 C20 106.4(2) . . ?
O5 C19 H19A 110.5 . . ?
C20 C19 H19A 110.5 . . ?
O5 C19 H19B 110.5 . . ?
C20 C19 H19B 110.5 . . ?
H19A C19 H19B 108.6 . . ?
C20 C20 C19 103.1(2) 2_556 . ?
C20 C20 H20A 111.1 2_556 . ?
C19 C20 H20A 111.1 . . ?
C20 C20 H20B 111.1 2_556 . ?
C19 C20 H20B 111.1 . . ?
H20A C20 H20B 109.1 . . ?
C1 N1 C3 116.53(15) . . ?
C1 N1 Ti1 121.50(12) . . ?
C3 N1 Ti1 121.83(12) . . ?
C1 N2 C2 113.10(16) . . ?
C3 N3 C2 113.36(16) . . ?
C1 N4 O1 114.62(14) . . ?
C1 N4 C4 126.91(16) . . ?
O1 N4 C4 117.00(15) . . ?
C3 N5 O2 114.31(14) . . ?
C3 N5 C5 128.51(16) . . ?
O2 N5 C5 116.70(15) . . ?
C2 N6 C8 122.24(18) . . ?
C2 N6 C6 120.84(17) . . ?
C8 N6 C6 116.89(16) . . ?
C10 N7 C12 116.14(15) . . ?
C10 N7 Ti1 122.16(12) . . ?
C12 N7 Ti1 121.52(12) . . ?
C10 N8 C11 113.40(16) . . ?
C12 N9 C11 113.64(16) . . ?
C10 N10 O3 114.96(15) . . ?
C10 N10 C13 128.75(17) . . ?
O3 N10 C13 115.86(15) . . ?
C12 N11 O4 114.39(14) . . ?
C12 N11 C14 128.04(16) . . ?
O4 N11 C14 117.39(15) . . ?
C11 N12 C17 119.74(17) . . ?
C11 N12 C15 122.08(17) . . ?
C17 N12 C15 117.05(16) . . ?
N4 O1 Ti1 118.84(10) . . ?
N5 O2 Ti1 120.27(10) . . ?
N10 O3 Ti1 120.02(10) . . ?
N11 O4 Ti1 120.54(10) . . ?
C19 O5 C19 109.7(3) 2_556 . ?
O4 Ti1 O2 94.10(6) . . ?
O4 Ti1 O3 146.02(6) . . ?
O2 Ti1 O3 96.48(6) . . ?
O4 Ti1 O1 94.17(6) . . ?
O2 Ti1 O1 145.21(6) . . ?
O3 Ti1 O1 95.27(6) . . ?
O4 Ti1 N1 117.61(6) . . ?
O2 Ti1 N1 72.87(6) . . ?
O3 Ti1 N1 96.37(6) . . ?
O1 Ti1 N1 73.36(6) . . ?
O4 Ti1 N7 73.14(6) . . ?
O2 Ti1 N7 101.71(6) . . ?
O3 Ti1 N7 73.12(6) . . ?
O1 Ti1 N7 113.03(6) . . ?
N1 Ti1 N7 167.82(6) . . ?

loop_
_geom_bond_atom_site_label_1
_geom_bond_atom_site_label_2
_geom_bond_distance
_geom_bond_site_symmetry_2
_geom_bond_publ_flag
C1 N2 1.327(2) . ?
C1 N4 1.333(2) . ?
C1 N1 1.344(2) . ?
C2 N6 1.345(2) . ?
C2 N3 1.355(3) . ?
C2 N2 1.365(3) . ?
C3 N5 1.323(2) . ?
C3 N3 1.337(2) . ?
C3 N1 1.353(2) . ?
C4 N4 1.436(2) . ?
C4 H4A 0.9800 . ?
C4 H4B 0.9800 . ?
C4 H4C 0.9800 . ?
C5 N5 1.441(2) . ?
C5 H5A 0.9800 . ?
C5 H5B 0.9800 . ?
C5 H5C 0.9800 . ?
C6 N6 1.466(3) . ?
C6 C7 1.506(4) . ?
C6 H6A 0.9900 . ?
C6 H6B 0.9900 . ?
C7 H7A 0.9800 . ?
C7 H7B 0.9800 . ?
C7 H7C 0.9800 . ?
C8 N6 1.462(3) . ?
C8 C9 1.512(3) . ?
C8 H8A 0.9900 . ?
C8 H8B 0.9900 . ?
C9 H9A 0.9800 . ?
C9 H9B 0.9800 . ?
C9 H9C 0.9800 . ?
C10 N8 1.327(2) . ?
C10 N10 1.333(2) . ?
C10 N7 1.351(2) . ?
C11 N12 1.349(2) . ?
C11 N9 1.360(2) . ?
C11 N8 1.366(2) . ?
C12 N9 1.327(2) . ?
C12 N11 1.329(2) . ?
C12 N7 1.353(2) . ?
C13 N10 1.431(2) . ?
C13 H13A 0.9800 . ?
C13 H13B 0.9800 . ?
C13 H13C 0.9800 . ?
C14 N11 1.431(2) . ?
C14 H14A 0.9800 . ?
C14 H14B 0.9800 . ?
C14 H14C 0.9800 . ?
C15 N12 1.467(3) . ?
C15 C16 1.505(3) . ?
C15 H15A 0.9900 . ?
C15 H15B 0.9900 . ?
C16 H16A 0.9800 . ?
C16 H16B 0.9800 . ?
C16 H16C 0.9800 . ?
C17 N12 1.465(3) . ?
C17 C18 1.515(3) . ?
C17 H17A 0.9900 . ?
C17 H17B 0.9900 . ?
C18 H18A 0.9800 . ?
C18 H18B 0.9800 . ?
C18 H18C 0.9800 . ?
C19 O5 1.419(3) . ?
C19 C20 1.502(4) . ?
C19 H19A 0.9900 . ?
C19 H19B 0.9900 . ?
C20 C20 1.483(7) 2_556 ?
C20 H20A 0.9900 . ?
C20 H20B 0.9900 . ?
N1 Ti1 2.0186(15) . ?
N4 O1 1.3860(19) . ?
N5 O2 1.3867(19) . ?
N7 Ti1 2.0221(15) . ?
N10 O3 1.387(2) . ?
N11 O4 1.3855(19) . ?
O1 Ti1 1.9652(13) . ?
O2 Ti1 1.9556(13) . ?
O3 Ti1 1.9576(13) . ?
O4 Ti1 1.9482(13) . ?
